data_7102655
loop_
_publ_author_name
'Dale, Sophie H'
'Elsegood, Mark R J'
'Richards, Simon J'

_publ_section_title
;
 Step-wise dis-assembly of trimesic acid: mono- and bis(methanol)
 solvates.
;
_journal_issue 11
_journal_name_full 'Chemical communications (Cambridge, England)'
_journal_page_first 1278
_journal_page_last 1279
_journal_paper_doi 10.1039/b402922d
_journal_year 2004
_chemical_formula_sum 'C10 H10 O7'
_chemical_formula_weight 242.18
_chemical_name_systematic
;
?
;
_space_group_IT_number 2
_symmetry_cell_setting triclinic
_symmetry_space_group_name_Hall '-P 1'
_symmetry_space_group_name_H-M 'P -1'
_atom_sites_solution_hydrogens geom
_atom_sites_solution_primary direct
_atom_sites_solution_secondary difmap
_audit_creation_method SHELXL-97
_cell_angle_alpha 111.926(3)
_cell_angle_beta 96.722(3)
_cell_angle_gamma 110.575(3)
_cell_formula_units_Z 2
_cell_length_a 7.8770(10)
_cell_length_b 8.9629(11)
_cell_length_c 8.9562(11)
_cell_measurement_reflns_used 3043
_cell_measurement_temperature 160(2)
_cell_measurement_theta_max 28.72
_cell_measurement_theta_min 2.55
_cell_volume 526.24(11)
_computing_cell_refinement 'local programs'
_computing_data_collection 'Siemens SMART'
_computing_data_reduction 'Siemens SAINT'
_computing_molecular_graphics 'Bruker SHELXTL'
_computing_publication_material 'Bruker SHELXTL and local programs'
_computing_structure_refinement 'Bruker SHELXTL'
_computing_structure_solution 'Siemens SHELXTL'
_diffrn_ambient_temperature 160(2)
_diffrn_measured_fraction_theta_full 0.981
_diffrn_measured_fraction_theta_max 0.870
_diffrn_measurement_device_type 'Siemens SMART 1K CCD diffractometer'
_diffrn_measurement_method '\w rotation with narrow frames'
_diffrn_radiation_monochromator graphite
_diffrn_radiation_source 'fine-focus sealed tube'
_diffrn_radiation_type MoK\a
_diffrn_radiation_wavelength 0.71073
_diffrn_reflns_av_R_equivalents 0.0173
_diffrn_reflns_av_sigmaI/netI 0.0306
_diffrn_reflns_limit_h_max 10
_diffrn_reflns_limit_h_min -9
_diffrn_reflns_limit_k_max 12
_diffrn_reflns_limit_k_min -11
_diffrn_reflns_limit_l_max 11
_diffrn_reflns_limit_l_min -12
_diffrn_reflns_number 3969
_diffrn_reflns_theta_full 26.00
_diffrn_reflns_theta_max 28.79
_diffrn_reflns_theta_min 2.56
_diffrn_standards_decay_% 0
_diffrn_standards_number 0
_exptl_absorpt_coefficient_mu 0.133
_exptl_absorpt_correction_T_max 0.964
_exptl_absorpt_correction_T_min 0.948
_exptl_absorpt_correction_type empirical
_exptl_crystal_colour Colourless
_exptl_crystal_density_diffrn 1.528
_exptl_crystal_density_method 'not measured'
_exptl_crystal_description Block
_exptl_crystal_F_000 252
_exptl_crystal_size_max 0.41
_exptl_crystal_size_mid 0.32
_exptl_crystal_size_min 0.28
_refine_diff_density_max 0.378
_refine_diff_density_min -0.227
_refine_diff_density_rms 0.050
_refine_ls_extinction_coef 0.014(11)
_refine_ls_extinction_expression Fc^*^=kFc[1+0.001xFc^2^\l^3^/sin(2\q)]^-1/4^
_refine_ls_extinction_method SHELXL
_refine_ls_goodness_of_fit_ref 1.073
_refine_ls_hydrogen_treatment mixed
_refine_ls_matrix_type full
_refine_ls_number_parameters 160
_refine_ls_number_reflns 2380
_refine_ls_number_restraints 0
_refine_ls_restrained_S_all 1.073
_refine_ls_R_factor_all 0.0464
_refine_ls_R_factor_gt 0.0388
_refine_ls_shift/su_max 0.000
_refine_ls_shift/su_mean 0.000
_refine_ls_structure_factor_coef Fsqd
_refine_ls_weighting_details 'calc w=1/[\s^2^(Fo^2^)+(0.0685P)^2^+0.0691P] where P=(Fo^2^+2Fc^2^)/3'
_refine_ls_weighting_scheme calc
_refine_ls_wR_factor_gt 0.1100
_refine_ls_wR_factor_ref 0.1140
_reflns_number_gt 1984
_reflns_number_total 2380
_reflns_threshold_expression I>2\s(I)
_cod_data_source_file b402922d.txt
_cod_data_source_block 1
_cod_original_sg_symbol_H-M P-1
_cod_database_code 7102655

loop_
_symmetry_equiv_pos_as_xyz
'x, y, z'
'-x, -y, -z'

loop_
_atom_site_label
_atom_site_type_symbol
_atom_site_fract_x
_atom_site_fract_y
_atom_site_fract_z
_atom_site_U_iso_or_equiv
_atom_site_adp_type
_atom_site_occupancy
_atom_site_symmetry_multiplicity
_atom_site_calc_flag
_atom_site_refinement_flags
C1 C 0.18263(17) 0.96666(16) 0.38557(16) 0.0163(3) Uani 1 1 d .
C2 C 0.00763(18) 0.81901(17) 0.31211(16) 0.0171(3) Uani 1 1 d .
H2 H -0.0700 0.7900 0.2067 0.021 Uiso 1 1 calc R
C3 C -0.05265(17) 0.71376(16) 0.39502(16) 0.0167(3) Uani 1 1 d .
C4 C 0.06124(18) 0.75645(17) 0.54918(16) 0.0178(3) Uani 1 1 d .
H4 H 0.0206 0.6837 0.6043 0.021 Uiso 1 1 calc R
C5 C 0.23506(18) 0.90600(17) 0.62302(16) 0.0177(3) Uani 1 1 d .
C6 C 0.29590(18) 1.01097(17) 0.54114(16) 0.0179(3) Uani 1 1 d .
H6 H 0.4145 1.1127 0.5912 0.021 Uiso 1 1 calc R
C7 C 0.25283(18) 1.08808(17) 0.30659(16) 0.0182(3) Uani 1 1 d .
O1 O 0.40917(13) 1.21348(13) 0.37156(13) 0.0272(3) Uani 1 1 d .
O2 O 0.13495(14) 1.04991(13) 0.16846(12) 0.0271(3) Uani 1 1 d .
H2A H 0.1815 1.1272 0.1350 0.041 Uiso 1 1 calc R
C8 C -0.24525(18) 0.56155(17) 0.32101(17) 0.0189(3) Uani 1 1 d .
O3 O -0.34855(14) 0.51445(14) 0.18539(13) 0.0307(3) Uani 1 1 d .
O4 O -0.28828(14) 0.48825(13) 0.42284(12) 0.0252(3) Uani 1 1 d .
H4A H -0.3982 0.4054 0.3791 0.038 Uiso 1 1 calc R
C9 C 0.34977(18) 0.95106(17) 0.79074(16) 0.0188(3) Uani 1 1 d .
O5 O 0.29997(14) 0.85324(13) 0.85890(12) 0.0249(3) Uani 1 1 d .
O6 O 0.50425(14) 1.10053(13) 0.85702(12) 0.0260(3) Uani 1 1 d .
H6A H 0.5647 1.1143 0.9485 0.039 Uiso 1 1 calc R
O7 O 0.26079(14) 1.30363(14) 0.07832(14) 0.0303(3) Uani 1 1 d .
H7 H 0.3791 1.3534 0.0999 0.045 Uiso 1 1 calc R
C10 C 0.1921(3) 1.4357(2) 0.1447(2) 0.0406(4) Uani 1 1 d .
H10A H 0.2525 1.5056 0.2660 0.061 Uiso 1 1 calc R
H10B H 0.0547 1.3773 0.1233 0.061 Uiso 1 1 calc R
H10C H 0.2219 1.5146 0.0903 0.061 Uiso 1 1 calc R

loop_
_atom_site_aniso_label
_atom_site_aniso_U_11
_atom_site_aniso_U_22
_atom_site_aniso_U_33
_atom_site_aniso_U_23
_atom_site_aniso_U_13
_atom_site_aniso_U_12
C1 0.0150(6) 0.0177(6) 0.0166(6) 0.0093(5) 0.0055(5) 0.0054(5)
C2 0.0155(6) 0.0206(6) 0.0146(6) 0.0089(5) 0.0034(5) 0.0061(5)
C3 0.0148(6) 0.0167(6) 0.0165(6) 0.0078(5) 0.0041(5) 0.0042(5)
C4 0.0173(6) 0.0186(6) 0.0190(7) 0.0113(5) 0.0057(5) 0.0061(5)
C5 0.0163(6) 0.0204(6) 0.0155(6) 0.0086(5) 0.0034(5) 0.0067(5)
C6 0.0145(6) 0.0187(6) 0.0173(6) 0.0082(5) 0.0032(5) 0.0041(5)
C7 0.0175(6) 0.0198(6) 0.0177(6) 0.0099(5) 0.0058(5) 0.0065(5)
O1 0.0188(5) 0.0266(5) 0.0301(6) 0.0184(5) 0.0013(4) -0.0012(4)
O2 0.0237(5) 0.0301(5) 0.0226(5) 0.0193(5) 0.0006(4) 0.0002(4)
C8 0.0164(6) 0.0182(6) 0.0198(7) 0.0100(5) 0.0039(5) 0.0039(5)
O3 0.0207(5) 0.0338(6) 0.0261(6) 0.0186(5) -0.0043(4) -0.0028(4)
O4 0.0212(5) 0.0232(5) 0.0215(5) 0.0137(4) 0.0012(4) -0.0035(4)
C9 0.0174(6) 0.0212(6) 0.0163(6) 0.0090(5) 0.0039(5) 0.0065(5)
O5 0.0234(5) 0.0287(5) 0.0186(5) 0.0145(4) 0.0011(4) 0.0041(4)
O6 0.0233(5) 0.0253(5) 0.0176(5) 0.0103(4) -0.0046(4) 0.0003(4)
O7 0.0205(5) 0.0357(6) 0.0315(6) 0.0241(5) 0.0011(4) 0.0008(4)
C10 0.0440(10) 0.0463(10) 0.0331(9) 0.0224(8) 0.0130(8) 0.0154(8)

loop_
_atom_type_symbol
_atom_type_description
_atom_type_scat_dispersion_real
_atom_type_scat_dispersion_imag
_atom_type_scat_source
C C 0.0033 0.0016 'International Tables Vol C Tables 4.2.6.8 and 6.1.1.4'
H H 0.0000 0.0000 'International Tables Vol C Tables 4.2.6.8 and 6.1.1.4'
O O 0.0106 0.0060 'International Tables Vol C Tables 4.2.6.8 and 6.1.1.4'

loop_
_geom_angle_atom_site_label_1
_geom_angle_atom_site_label_2
_geom_angle_atom_site_label_3
_geom_angle
C2 C1 C6 120.50(11)
C2 C1 C7 122.11(11)
C6 C1 C7 117.33(11)
C1 C2 C3 119.35(11)
C4 C3 C2 120.21(12)
C4 C3 C8 120.38(11)
C2 C3 C8 119.31(11)
C3 C4 C5 120.07(11)
C6 C5 C4 119.98(11)
C6 C5 C9 121.48(11)
C4 C5 C9 118.52(11)
C5 C6 C1 119.86(12)
O1 C7 O2 124.34(11)
O1 C7 C1 120.57(11)
O2 C7 C1 115.08(11)
O3 C8 O4 124.72(12)
O3 C8 C3 123.53(12)
O4 C8 C3 111.74(11)
O5 C9 O6 124.00(11)
O5 C9 C5 121.23(12)
O6 C9 C5 114.77(11)

loop_
_geom_bond_atom_site_label_1
_geom_bond_atom_site_label_2
_geom_bond_distance
C1 C2 1.3927(17)
C1 C6 1.3936(17)
C1 C7 1.4946(17)
C2 C3 1.3992(17)
C3 C4 1.3899(18)
C3 C8 1.4956(17)
C4 C5 1.3945(18)
C5 C6 1.3903(17)
C5 C9 1.4862(17)
C7 O1 1.2204(16)
C7 O2 1.3044(15)
C8 O3 1.2083(16)
C8 O4 1.3197(15)
C9 O5 1.2285(15)
C9 O6 1.3111(15)
O7 C10 1.431(2)

loop_
_geom_hbond_atom_site_label_D
_geom_hbond_atom_site_label_H
_geom_hbond_atom_site_label_A
_geom_hbond_distance_DH
_geom_hbond_distance_HA
_geom_hbond_distance_DA
_geom_hbond_angle_DHA
_geom_hbond_site_symmetry_A
O2 H2A O7 0.84 1.77 2.6037(13) 172.2 .
O4 H4A O1 0.84 1.82 2.5941(13) 152.0 1_445
O6 H6A O5 0.84 1.78 2.6208(13) 178.1 2_677
O7 H7 O3 0.84 1.97 2.7979(14) 167.7 1_665

loop_
_geom_torsion_atom_site_label_1
_geom_torsion_atom_site_label_2
_geom_torsion_atom_site_label_3
_geom_torsion_atom_site_label_4
_geom_torsion
C6 C1 C2 C3 -0.8(2)
C7 C1 C2 C3 -177.96(11)
C1 C2 C3 C4 0.0(2)
C1 C2 C3 C8 176.46(12)
C2 C3 C4 C5 0.9(2)
C8 C3 C4 C5 -175.49(11)
C3 C4 C5 C6 -1.0(2)
C3 C4 C5 C9 177.83(11)
C4 C5 C6 C1 0.2(2)
C9 C5 C6 C1 -178.63(12)
C2 C1 C6 C5 0.7(2)
C7 C1 C6 C5 178.00(12)
C2 C1 C7 O1 -177.87(12)
C6 C1 C7 O1 4.9(2)
C2 C1 C7 O2 2.87(19)
C6 C1 C7 O2 -174.33(12)
C4 C3 C8 O3 -177.67(13)
C2 C3 C8 O3 5.9(2)
C4 C3 C8 O4 3.34(18)
C2 C3 C8 O4 -173.10(11)
C6 C5 C9 O5 -176.37(12)
C4 C5 C9 O5 4.8(2)
C6 C5 C9 O6 3.69(19)
C4 C5 C9 O6 -175.14(12)

loop_
_cod_related_entry_id
_cod_related_entry_database
_cod_related_entry_code
1 ChemSpider 21150628
